data_7131619
loop_
_publ_author_name
'Ghasemi, Mehran'
'Rahimi, Banafshe'
'Dehghan, Maryam'
'Bernoosha, Mohammad Hossein'
'Jafarpour, Farnaz'

_publ_section_title
;
 <i>Syn</i>- <i>versus anti</i>-carbopalladation of alkynes with
 organoborons: access to indoles symmetrically and unsymmetrically
 substituted on their 2,3-positions.
;
_journal_issue 45
_journal_name_full 'Chemical communications (Cambridge, England)'
_journal_page_first 6873
_journal_page_last 6876
_journal_paper_doi 10.1039/d3cc01753b
_journal_volume 59
_journal_year 2023
_chemical_formula_moiety 'C28 H23 N O2'
_chemical_formula_sum 'C28 H23 N O2'
_chemical_formula_weight 405.47
_space_group_crystal_system triclinic
_space_group_IT_number 2
_space_group_name_Hall '-P 1'
_space_group_name_H-M_alt 'P -1'
_atom_sites_solution_hydrogens geom
_audit_creation_date 2022-12-28
_audit_creation_method
;
Olex2 1.5
(compiled 2022.04.07 svn.rca3783a0 for OlexSys, GUI svn.r6498)
;
_audit_update_record
;
2023-03-12 deposited with the CCDC.	2023-05-10 downloaded from the CCDC.
;
_cell_angle_alpha 73.63(3)
_cell_angle_beta 86.31(3)
_cell_angle_gamma 86.29(3)
_cell_formula_units_Z 2
_cell_length_a 8.0268(16)
_cell_length_b 11.315(2)
_cell_length_c 12.532(3)
_cell_measurement_reflns_used 7016
_cell_measurement_temperature 293(2)
_cell_measurement_theta_max 14.999
_cell_measurement_theta_min 1.696
_cell_volume 1088.5(4)
_computing_cell_refinement 'Automar software package (3.3a, 2015)'
_computing_data_collection 'MAR345 dtb Program (1.24-4, 2013)'
_computing_data_reduction 'Automar software package (3.3a, 2015)'
_computing_molecular_graphics 'DIAMOND (Brandenburg, 1999)'
_computing_publication_material 'PLATON (2018)'
_computing_structure_refinement 'SHELXL 2016/6 (Sheldrick, 2015)'
_diffrn_ambient_temperature 293(2)
_diffrn_measured_fraction_theta_full 0.936
_diffrn_measured_fraction_theta_max 0.936
_diffrn_measurement_device_type 'Bruker P4'
_diffrn_measurement_method '\w scans'
_diffrn_radiation_monochromator graphite
_diffrn_radiation_type MoK\a
_diffrn_radiation_wavelength 0.71073
_diffrn_reflns_av_R_equivalents 0.0584
_diffrn_reflns_av_unetI/netI 0.0560
_diffrn_reflns_Laue_measured_fraction_full 0.936
_diffrn_reflns_Laue_measured_fraction_max 0.936
_diffrn_reflns_limit_h_max 9
_diffrn_reflns_limit_h_min -9
_diffrn_reflns_limit_k_max 13
_diffrn_reflns_limit_k_min -13
_diffrn_reflns_limit_l_max 14
_diffrn_reflns_limit_l_min -14
_diffrn_reflns_number 7016
_diffrn_reflns_point_group_measured_fraction_full 0.936
_diffrn_reflns_point_group_measured_fraction_max 0.936
_diffrn_reflns_theta_full 24.999
_diffrn_reflns_theta_max 24.999
_diffrn_reflns_theta_min 1.696
_exptl_absorpt_coefficient_mu 0.077
_exptl_absorpt_correction_type none
_exptl_crystal_colour colorless
_exptl_crystal_density_diffrn 1.237
_exptl_crystal_description block
_exptl_crystal_F_000 428
_exptl_crystal_size_max 0.32
_exptl_crystal_size_mid 0.25
_exptl_crystal_size_min 0.18
_refine_diff_density_max 0.170
_refine_diff_density_min -0.233
_refine_diff_density_rms 0.043
_refine_ls_extinction_method none
_refine_ls_goodness_of_fit_ref 1.131
_refine_ls_hydrogen_treatment constr
_refine_ls_matrix_type full
_refine_ls_number_parameters 282
_refine_ls_number_reflns 3585
_refine_ls_number_restraints 0
_refine_ls_restrained_S_all 1.131
_refine_ls_R_factor_all 0.0876
_refine_ls_R_factor_gt 0.0651
_refine_ls_shift/su_max 0.000
_refine_ls_shift/su_mean 0.000
_refine_ls_structure_factor_coef Fsqd
_refine_ls_weighting_details 'w=1/[\s^2^(Fo^2^)+(0.0507P)^2^+0.5241P] where P=(Fo^2^+2Fc^2^)/3'
_refine_ls_weighting_scheme calc
_refine_ls_wR_factor_gt 0.1529
_refine_ls_wR_factor_ref 0.1643
_reflns_Friedel_coverage 0.000
_reflns_number_gt 2673
_reflns_number_total 3585
_reflns_threshold_expression 'I > 2\s(I)'
_cod_data_source_file d3cc01753b2.cif
_cod_data_source_block 2_CCDC1
_cod_depositor_comments 'Adding full bibliography for 7131617--7131619.cif.'
_cod_database_code 7131619
_shelx_shelxl_version_number 2016/6
_shelx_space_group_comment
;
The symmetry employed for this shelxl refinement is uniquely defined
by the following loop, which should always be used as a source of
symmetry information in preference to the above space-group names.
They are only intended as comments.
;
_olex2_refinement_description
;
1. Fixed Uiso
 At 1.2 times of:
  All C(H) groups
 At 1.5 times of:
  All C(H,H,H) groups
2.a Aromatic/amide H refined with riding coordinates:
 C4(H4), C7(H7), C8(H8), C9(H9), C11(H11), C12(H12), C17(H17), C18(H18),
 C20(H20), C22(H22), C23(H23), C24(H24), C25(H25), C26(H26), C27(H27), C28(H28),
  C29(H29)
2.b Idealised Me refined as rotating group:
 C30(H30A,H30B,H30C), C31(H31A,H31B,H31C)
;
_olex2_submission_special_instructions 'No special instructions were received'

loop_
_space_group_symop_operation_xyz
'x, y, z'
'-x, -y, -z'

loop_
_atom_site_label
_atom_site_type_symbol
_atom_site_fract_x
_atom_site_fract_y
_atom_site_fract_z
_atom_site_U_iso_or_equiv
_atom_site_adp_type
_atom_site_occupancy
_atom_site_site_symmetry_order
_atom_site_calc_flag
_atom_site_refinement_flags_posn
_atom_site_refinement_flags_adp
_atom_site_refinement_flags_occupancy
_atom_site_disorder_assembly
_atom_site_disorder_group
N1 N 0.4034(3) 0.6920(2) 0.01507(19) 0.0605(6) Uani 1 1 d . . . . .
O2 O 0.9057(3) 1.1569(2) -0.45720(18) 0.0884(7) Uani 1 1 d . . . . .
C3 C 0.5072(3) 0.8228(2) -0.1425(2) 0.0516(6) Uani 1 1 d . . . . .
C4 C 0.7559(4) 0.7010(3) 0.1011(2) 0.0658(8) Uani 1 1 d . . . . .
H4 H 0.729504 0.620428 0.107509 0.079 Uiso 1 1 calc R U . . .
C5 C 0.3723(3) 0.6272(2) 0.1310(2) 0.0536(6) Uani 1 1 d . . . . .
C6 C 0.8165(4) 1.0708(3) -0.3789(2) 0.0656(8) Uani 1 1 d . . . . .
C7 C 0.8882(4) 0.9722(3) -0.3016(2) 0.0656(8) Uani 1 1 d . . . . .
H7 H 1.003791 0.960056 -0.300265 0.079 Uiso 1 1 calc R U . . .
C8 C 0.3350(4) 0.4365(3) 0.2728(2) 0.0698(8) Uani 1 1 d . . . . .
H8 H 0.332092 0.350952 0.293436 0.084 Uiso 1 1 calc R U . . .
C9 C 0.3675(4) 0.4998(3) 0.1637(2) 0.0632(7) Uani 1 1 d . . . . .
H9 H 0.386556 0.456571 0.110652 0.076 Uiso 1 1 calc R U . . .
C10 C 0.6623(3) 0.7984(3) 0.0349(2) 0.0556(7) Uani 1 1 d . . . . .
C11 C 0.7861(4) 0.8913(3) -0.2258(2) 0.0630(7) Uani 1 1 d . . . . .
H11 H 0.834860 0.823632 -0.174781 0.076 Uiso 1 1 calc R U . . .
C12 C 0.6454(4) 1.0884(3) -0.3804(3) 0.0719(8) Uani 1 1 d . . . . .
H12 H 0.597268 1.154109 -0.433680 0.086 Uiso 1 1 calc R U . . .
C13 C 0.3019(3) 0.6883(2) -0.0711(2) 0.0551(7) Uani 1 1 d . . . . .
C14 C 0.3660(3) 0.7680(2) -0.1699(2) 0.0567(7) Uani 1 1 d . . . . .
O15 O 0.2777(4) 0.4290(2) 0.45954(18) 0.1035(9) Uani 1 1 d . . . . .
C16 C 0.6141(3) 0.9080(2) -0.2238(2) 0.0570(7) Uani 1 1 d . . . . .
C17 C 0.3442(4) 0.6894(3) 0.2107(2) 0.0647(8) Uani 1 1 d . . . . .
H17 H 0.347360 0.774906 0.189964 0.078 Uiso 1 1 calc R U . . .
C18 C 0.5450(4) 1.0087(3) -0.3031(3) 0.0683(8) Uani 1 1 d . . . . .
H18 H 0.429506 1.022321 -0.303842 0.082 Uiso 1 1 calc R U . . .
C19 C 0.5276(3) 0.7748(2) -0.0299(2) 0.0546(7) Uani 1 1 d . . . . .
C20 C 0.7028(4) 0.9179(3) 0.0284(3) 0.0667(8) Uani 1 1 d . . . . .
H20 H 0.641578 0.984592 -0.015438 0.080 Uiso 1 1 calc R U . . .
C21 C 0.3066(4) 0.5000(3) 0.3520(2) 0.0697(8) Uani 1 1 d . . . . .
C22 C 0.3113(4) 0.6270(3) 0.3207(3) 0.0719(8) Uani 1 1 d . . . . .
H22 H 0.292431 0.670263 0.373753 0.086 Uiso 1 1 calc R U . . .
C23 C 0.1633(4) 0.6202(3) -0.0694(3) 0.0655(8) Uani 1 1 d . . . . .
H23 H 0.119329 0.569615 -0.002943 0.079 Uiso 1 1 calc R U . . .
C24 C 0.8883(4) 0.7225(3) 0.1578(3) 0.0764(9) Uani 1 1 d . . . . .
H24 H 0.950420 0.656303 0.201455 0.092 Uiso 1 1 calc R U . . .
C25 C 0.0934(4) 0.6298(3) -0.1686(3) 0.0734(9) Uani 1 1 d . . . . .
H25 H 0.000332 0.585265 -0.169561 0.088 Uiso 1 1 calc R U . . .
C26 C 0.2944(4) 0.7748(3) -0.2707(2) 0.0663(8) Uani 1 1 d . . . . .
H26 H 0.336941 0.825204 -0.337641 0.080 Uiso 1 1 calc R U . . .
C27 C 0.8342(4) 0.9383(3) 0.0869(3) 0.0802(10) Uani 1 1 d . . . . .
H27 H 0.859050 1.018469 0.083603 0.096 Uiso 1 1 calc R U . . .
C28 C 0.1596(4) 0.7049(3) -0.2678(3) 0.0745(9) Uani 1 1 d . . . . .
H28 H 0.111273 0.708084 -0.334061 0.089 Uiso 1 1 calc R U . . .
C29 C 0.9278(4) 0.8398(4) 0.1498(3) 0.0817(10) Uani 1 1 d . . . . .
H29 H 1.018042 0.853632 0.186953 0.098 Uiso 1 1 calc R U . . .
C30 C 1.0827(5) 1.1489(4) -0.4541(3) 0.0921(11) Uani 1 1 d . . . . .
H30A H 1.128750 1.213121 -0.514215 0.138 Uiso 1 1 calc R U . . .
H30B H 1.124547 1.070094 -0.461614 0.138 Uiso 1 1 calc R U . . .
H30C H 1.114522 1.158223 -0.384498 0.138 Uiso 1 1 calc R U . . .
C31 C 0.2475(6) 0.4913(4) 0.5446(3) 0.1211(16) Uani 1 1 d . . . . .
H31A H 0.146042 0.541792 0.531144 0.182 Uiso 1 1 calc R U . . .
H31B H 0.339074 0.542143 0.543630 0.182 Uiso 1 1 calc R U . . .
H31C H 0.237121 0.431466 0.616013 0.182 Uiso 1 1 calc R U . . .

loop_
_atom_site_aniso_label
_atom_site_aniso_U_11
_atom_site_aniso_U_22
_atom_site_aniso_U_33
_atom_site_aniso_U_23
_atom_site_aniso_U_13
_atom_site_aniso_U_12
N1 0.0610(14) 0.0632(14) 0.0557(13) -0.0111(11) -0.0062(11) -0.0129(11)
O2 0.1000(18) 0.0817(16) 0.0735(15) -0.0031(12) 0.0071(13) -0.0268(13)
C3 0.0552(15) 0.0484(14) 0.0490(14) -0.0079(12) -0.0060(12) -0.0087(12)
C4 0.0643(18) 0.0737(19) 0.0594(17) -0.0159(15) -0.0094(14) -0.0078(15)
C5 0.0507(14) 0.0569(16) 0.0522(15) -0.0114(13) -0.0039(12) -0.0105(12)
C6 0.087(2) 0.0564(17) 0.0520(16) -0.0119(14) 0.0043(15) -0.0187(16)
C7 0.0697(18) 0.0664(18) 0.0604(17) -0.0171(15) 0.0038(14) -0.0117(15)
C8 0.087(2) 0.0547(17) 0.0657(19) -0.0112(15) -0.0008(16) -0.0127(15)
C9 0.0704(18) 0.0602(17) 0.0614(17) -0.0193(14) -0.0026(14) -0.0101(14)
C10 0.0538(15) 0.0626(17) 0.0512(15) -0.0158(13) -0.0020(12) -0.0104(13)
C11 0.0681(18) 0.0600(17) 0.0566(16) -0.0099(14) -0.0028(14) -0.0005(14)
C12 0.086(2) 0.0585(18) 0.0642(19) -0.0028(15) -0.0121(16) -0.0072(16)
C13 0.0550(15) 0.0568(16) 0.0544(15) -0.0146(13) -0.0102(12) -0.0058(12)
C14 0.0596(16) 0.0542(16) 0.0547(16) -0.0117(13) -0.0075(13) -0.0016(13)
O15 0.149(2) 0.0973(18) 0.0584(14) -0.0105(13) 0.0140(14) -0.0340(17)
C16 0.0630(17) 0.0542(16) 0.0528(15) -0.0116(13) -0.0049(13) -0.0074(13)
C17 0.0733(19) 0.0592(17) 0.0626(18) -0.0182(15) 0.0012(14) -0.0096(14)
C18 0.0709(19) 0.0579(17) 0.0709(19) -0.0070(15) -0.0132(15) -0.0054(15)
C19 0.0554(15) 0.0540(15) 0.0537(15) -0.0119(12) -0.0041(12) -0.0105(12)
C20 0.0623(17) 0.0678(19) 0.0754(19) -0.0270(16) -0.0017(15) -0.0119(14)
C21 0.075(2) 0.075(2) 0.0554(17) -0.0102(15) 0.0015(15) -0.0189(16)
C22 0.084(2) 0.070(2) 0.0656(19) -0.0261(16) 0.0050(16) -0.0153(16)
C23 0.0604(17) 0.0685(18) 0.0673(18) -0.0150(15) -0.0050(14) -0.0155(14)
C24 0.0691(19) 0.097(3) 0.0633(19) -0.0202(18) -0.0147(15) -0.0030(18)
C25 0.070(2) 0.070(2) 0.083(2) -0.0207(17) -0.0181(17) -0.0132(16)
C26 0.0758(19) 0.0650(18) 0.0574(17) -0.0142(14) -0.0142(14) -0.0022(15)
C27 0.072(2) 0.090(2) 0.094(2) -0.048(2) 0.0070(18) -0.0245(19)
C28 0.081(2) 0.076(2) 0.072(2) -0.0243(17) -0.0308(17) -0.0009(17)
C29 0.066(2) 0.112(3) 0.080(2) -0.044(2) -0.0113(17) -0.016(2)
C30 0.097(3) 0.106(3) 0.075(2) -0.025(2) 0.0145(19) -0.040(2)
C31 0.163(4) 0.140(4) 0.060(2) -0.028(2) 0.015(2) -0.033(3)

loop_
_atom_type_symbol
_atom_type_description
_atom_type_scat_dispersion_real
_atom_type_scat_dispersion_imag
_atom_type_scat_source
C C 0.0033 0.0016 'International Tables Vol C Tables 4.2.6.8 and 6.1.1.4'
H H 0.0000 0.0000 'International Tables Vol C Tables 4.2.6.8 and 6.1.1.4'
N N 0.0061 0.0033 'International Tables Vol C Tables 4.2.6.8 and 6.1.1.4'
O O 0.0106 0.0060 'International Tables Vol C Tables 4.2.6.8 and 6.1.1.4'

loop_
_geom_angle_atom_site_label_1
_geom_angle_atom_site_label_2
_geom_angle_atom_site_label_3
_geom_angle
_geom_angle_site_symmetry_1
_geom_angle_site_symmetry_3
_geom_angle_publ_flag
C13 N1 C5 124.4(2) . . ?
C19 N1 C5 127.2(2) . . ?
C19 N1 C13 108.2(2) . . ?
C6 O2 C30 118.3(3) . . ?
C14 C3 C16 124.5(2) . . ?
C19 C3 C14 107.7(2) . . ?
C19 C3 C16 127.7(2) . . ?
C10 C4 H4 119.6 . . ?
C24 C4 H4 119.6 . . ?
C24 C4 C10 120.8(3) . . ?
C9 C5 N1 120.0(3) . . ?
C17 C5 N1 121.4(2) . . ?
C17 C5 C9 118.6(3) . . ?
O2 C6 C7 124.1(3) . . ?
O2 C6 C12 115.8(3) . . ?
C7 C6 C12 120.1(3) . . ?
C6 C7 H7 120.4 . . ?
C6 C7 C11 119.3(3) . . ?
C11 C7 H7 120.4 . . ?
C9 C8 H8 120.1 . . ?
C9 C8 C21 119.8(3) . . ?
C21 C8 H8 120.1 . . ?
C5 C9 H9 119.4 . . ?
C8 C9 C5 121.1(3) . . ?
C8 C9 H9 119.4 . . ?
C4 C10 C19 120.4(2) . . ?
C4 C10 C20 118.4(3) . . ?
C20 C10 C19 121.2(3) . . ?
C7 C11 H11 119.0 . . ?
C16 C11 C7 121.9(3) . . ?
C16 C11 H11 119.0 . . ?
C6 C12 H12 119.9 . . ?
C6 C12 C18 120.2(3) . . ?
C18 C12 H12 119.9 . . ?
C14 C13 N1 107.8(2) . . ?
C23 C13 N1 130.6(3) . . ?
C23 C13 C14 121.6(2) . . ?
C13 C14 C3 107.3(2) . . ?
C13 C14 C26 119.4(3) . . ?
C26 C14 C3 133.2(3) . . ?
C21 O15 C31 117.8(3) . . ?
C11 C16 C3 121.6(2) . . ?
C11 C16 C18 117.6(3) . . ?
C18 C16 C3 120.9(3) . . ?
C5 C17 H17 119.5 . . ?
C5 C17 C22 121.0(3) . . ?
C22 C17 H17 119.5 . . ?
C12 C18 C16 121.0(3) . . ?
C12 C18 H18 119.5 . . ?
C16 C18 H18 119.5 . . ?
N1 C19 C10 123.6(2) . . ?
C3 C19 N1 109.0(2) . . ?
C3 C19 C10 127.3(2) . . ?
C10 C20 H20 119.8 . . ?
C27 C20 C10 120.4(3) . . ?
C27 C20 H20 119.8 . . ?
C8 C21 C22 119.8(3) . . ?
O15 C21 C8 115.9(3) . . ?
O15 C21 C22 124.3(3) . . ?
C17 C22 C21 119.8(3) . . ?
C17 C22 H22 120.1 . . ?
C21 C22 H22 120.1 . . ?
C13 C23 H23 121.0 . . ?
C25 C23 C13 118.0(3) . . ?
C25 C23 H23 121.0 . . ?
C4 C24 H24 119.8 . . ?
C29 C24 C4 120.3(3) . . ?
C29 C24 H24 119.8 . . ?
C23 C25 H25 119.5 . . ?
C23 C25 C28 120.9(3) . . ?
C28 C25 H25 119.5 . . ?
C14 C26 H26 120.9 . . ?
C28 C26 C14 118.2(3) . . ?
C28 C26 H26 120.9 . . ?
C20 C27 H27 120.0 . . ?
C29 C27 C20 120.0(3) . . ?
C29 C27 H27 120.0 . . ?
C25 C28 H28 119.1 . . ?
C26 C28 C25 121.8(3) . . ?
C26 C28 H28 119.1 . . ?
C24 C29 C27 120.1(3) . . ?
C24 C29 H29 119.9 . . ?
C27 C29 H29 119.9 . . ?
O2 C30 H30A 109.5 . . ?
O2 C30 H30B 109.5 . . ?
O2 C30 H30C 109.5 . . ?
H30A C30 H30B 109.5 . . ?
H30A C30 H30C 109.5 . . ?
H30B C30 H30C 109.5 . . ?
O15 C31 H31A 109.5 . . ?
O15 C31 H31B 109.5 . . ?
O15 C31 H31C 109.5 . . ?
H31A C31 H31B 109.5 . . ?
H31A C31 H31C 109.5 . . ?
H31B C31 H31C 109.5 . . ?

loop_
_geom_bond_atom_site_label_1
_geom_bond_atom_site_label_2
_geom_bond_distance
_geom_bond_site_symmetry_2
_geom_bond_publ_flag
N1 C5 1.445(3) . ?
N1 C13 1.405(3) . ?
N1 C19 1.392(3) . ?
O2 C6 1.373(3) . ?
O2 C30 1.420(4) . ?
C3 C14 1.431(4) . ?
C3 C16 1.464(4) . ?
C3 C19 1.378(3) . ?
C4 H4 0.9300 . ?
C4 C10 1.387(4) . ?
C4 C24 1.386(4) . ?
C5 C9 1.385(4) . ?
C5 C17 1.375(4) . ?
C6 C7 1.376(4) . ?
C6 C12 1.376(4) . ?
C7 H7 0.9300 . ?
C7 C11 1.385(4) . ?
C8 H8 0.9300 . ?
C8 C9 1.370(4) . ?
C8 C21 1.381(4) . ?
C9 H9 0.9300 . ?
C10 C19 1.475(4) . ?
C10 C20 1.390(4) . ?
C11 H11 0.9300 . ?
C11 C16 1.381(4) . ?
C12 H12 0.9300 . ?
C12 C18 1.379(4) . ?
C13 C14 1.401(4) . ?
C13 C23 1.390(4) . ?
C14 C26 1.401(4) . ?
O15 C21 1.375(4) . ?
O15 C31 1.435(5) . ?
C16 C18 1.394(4) . ?
C17 H17 0.9300 . ?
C17 C22 1.378(4) . ?
C18 H18 0.9300 . ?
C20 H20 0.9300 . ?
C20 C27 1.389(4) . ?
C21 C22 1.381(4) . ?
C22 H22 0.9300 . ?
C23 H23 0.9300 . ?
C23 C25 1.371(4) . ?
C24 H24 0.9300 . ?
C24 C29 1.360(5) . ?
C25 H25 0.9300 . ?
C25 C28 1.388(4) . ?
C26 H26 0.9300 . ?
C26 C28 1.373(4) . ?
C27 H27 0.9300 . ?
C27 C29 1.379(5) . ?
C28 H28 0.9300 . ?
C29 H29 0.9300 . ?
C30 H30A 0.9600 . ?
C30 H30B 0.9600 . ?
C30 H30C 0.9600 . ?
C31 H31A 0.9600 . ?
C31 H31B 0.9600 . ?
C31 H31C 0.9600 . ?

loop_
_geom_torsion_atom_site_label_1
_geom_torsion_atom_site_label_2
_geom_torsion_atom_site_label_3
_geom_torsion_atom_site_label_4
_geom_torsion
_geom_torsion_site_symmetry_1
_geom_torsion_site_symmetry_2
_geom_torsion_site_symmetry_3
_geom_torsion_site_symmetry_4
_geom_torsion_publ_flag
N1 C5 C9 C8 -178.7(3) . . . . ?
N1 C5 C17 C22 178.7(3) . . . . ?
N1 C13 C14 C3 -1.1(3) . . . . ?
N1 C13 C14 C26 175.4(2) . . . . ?
N1 C13 C23 C25 -176.2(3) . . . . ?
O2 C6 C7 C11 179.6(3) . . . . ?
O2 C6 C12 C18 -178.3(3) . . . . ?
C3 C14 C26 C28 177.4(3) . . . . ?
C3 C16 C18 C12 -179.3(3) . . . . ?
C4 C10 C19 N1 49.7(4) . . . . ?
C4 C10 C19 C3 -126.5(3) . . . . ?
C4 C10 C20 C27 0.1(4) . . . . ?
C4 C24 C29 C27 1.2(5) . . . . ?
C5 N1 C13 C14 176.4(3) . . . . ?
C5 N1 C13 C23 -4.9(5) . . . . ?
C5 N1 C19 C3 -175.7(3) . . . . ?
C5 N1 C19 C10 7.6(4) . . . . ?
C5 C17 C22 C21 0.1(5) . . . . ?
C6 C7 C11 C16 -1.5(4) . . . . ?
C6 C12 C18 C16 -1.3(5) . . . . ?
C7 C6 C12 C18 1.3(5) . . . . ?
C7 C11 C16 C3 -179.3(3) . . . . ?
C7 C11 C16 C18 1.5(4) . . . . ?
C8 C21 C22 C17 0.1(5) . . . . ?
C9 C5 C17 C22 -0.2(4) . . . . ?
C9 C8 C21 O15 -179.0(3) . . . . ?
C9 C8 C21 C22 -0.1(5) . . . . ?
C10 C4 C24 C29 0.4(5) . . . . ?
C10 C20 C27 C29 1.5(5) . . . . ?
C11 C16 C18 C12 -0.1(4) . . . . ?
C12 C6 C7 C11 0.0(4) . . . . ?
C13 N1 C5 C9 60.1(4) . . . . ?
C13 N1 C5 C17 -118.7(3) . . . . ?
C13 N1 C19 C3 -0.3(3) . . . . ?
C13 N1 C19 C10 -177.1(2) . . . . ?
C13 C14 C26 C28 1.9(4) . . . . ?
C13 C23 C25 C28 0.2(5) . . . . ?
C14 C3 C16 C11 -130.4(3) . . . . ?
C14 C3 C16 C18 48.8(4) . . . . ?
C14 C3 C19 N1 -0.4(3) . . . . ?
C14 C3 C19 C10 176.2(3) . . . . ?
C14 C13 C23 C25 2.2(5) . . . . ?
C14 C26 C28 C25 0.5(5) . . . . ?
O15 C21 C22 C17 178.9(3) . . . . ?
C16 C3 C14 C13 177.2(3) . . . . ?
C16 C3 C14 C26 1.3(5) . . . . ?
C16 C3 C19 N1 -176.5(3) . . . . ?
C16 C3 C19 C10 0.1(5) . . . . ?
C17 C5 C9 C8 0.2(4) . . . . ?
C19 N1 C5 C9 -125.2(3) . . . . ?
C19 N1 C5 C17 55.9(4) . . . . ?
C19 N1 C13 C14 0.9(3) . . . . ?
C19 N1 C13 C23 179.5(3) . . . . ?
C19 C3 C14 C13 0.9(3) . . . . ?
C19 C3 C14 C26 -174.9(3) . . . . ?
C19 C3 C16 C11 45.1(4) . . . . ?
C19 C3 C16 C18 -135.7(3) . . . . ?
C19 C10 C20 C27 -177.6(3) . . . . ?
C20 C10 C19 N1 -132.7(3) . . . . ?
C20 C10 C19 C3 51.2(4) . . . . ?
C20 C27 C29 C24 -2.2(5) . . . . ?
C21 C8 C9 C5 0.0(5) . . . . ?
C23 C13 C14 C3 -179.9(3) . . . . ?
C23 C13 C14 C26 -3.3(4) . . . . ?
C23 C25 C28 C26 -1.6(5) . . . . ?
C24 C4 C10 C19 176.6(3) . . . . ?
C24 C4 C10 C20 -1.1(4) . . . . ?
C30 O2 C6 C7 -4.4(4) . . . . ?
C30 O2 C6 C12 175.2(3) . . . . ?
C31 O15 C21 C8 -180.0(3) . . . . ?
C31 O15 C21 C22 1.2(5) . . . . ?
